data_1551863
loop_
_publ_author_name
'Bolla, Geetha'
'Nangia, Ashwini'

_publ_section_title
;
 Supramolecular synthon hierarchy in sulfonamide cocrystals with
 <i>syn</i>-amides and <i>N</i>-oxides
;
_journal_issue 4
_journal_name_full IUCrJ
_journal_page_first
;
;
_journal_paper_doi 10.1107/S2052252519005037
_journal_volume 6
_journal_year 2019
_chemical_formula_moiety 'C7 H8 Cl N3 O4 S2, 2(C5 H9 N O)'
_chemical_formula_sum 'C17 H26 Cl N5 O6 S2'
_chemical_formula_weight 496.00
_chemical_melting_point 398
_chemical_name_common HCTVLM12
_space_group_crystal_system triclinic
_space_group_IT_number 2
_space_group_name_Hall '-P 1'
_space_group_name_H-M_alt 'P -1'
_symmetry_space_group_name_Hall '-P 1'
_symmetry_space_group_name_H-M 'P -1'
_atom_sites_solution_hydrogens mixed
_atom_sites_solution_primary direct
_audit_creation_date 2017-06-24
_audit_creation_method
;
Olex2 1.2
(compiled 2017.03.28 svn.r3405 for OlexSys, GUI svn.r5337)
;
_cell_angle_alpha 113.6720(10)
_cell_angle_beta 98.9000(10)
_cell_angle_gamma 95.3580(10)
_cell_formula_units_Z 2
_cell_length_a 8.6930(6)
_cell_length_b 10.6472(7)
_cell_length_c 12.8556(9)
_cell_measurement_reflns_used 9069
_cell_measurement_temperature 100(2)
_cell_measurement_theta_max 28.23
_cell_measurement_theta_min 2.41
_cell_volume 1060.61(13)
_computing_cell_refinement 'SAINT v6.45A (Bruker, 2003)'
_computing_data_reduction 'SAINT v6.45A (Bruker, 2003)'
_computing_molecular_graphics 'Olex2 (Dolomanov et al., 2009)'
_computing_publication_material 'Olex2 (Dolomanov et al., 2009)'
_computing_structure_refinement 'ShelXL (Sheldrick, 2015)'
_computing_structure_solution 'SIR2004 (Burla et al., 2007)'
_diffrn_ambient_temperature 100.15
_diffrn_measured_fraction_theta_full 0.997
_diffrn_measured_fraction_theta_max 0.992
_diffrn_measurement_device_type 'CCD area detector'
_diffrn_measurement_method 'phi and omega scans'
_diffrn_radiation_monochromator graphite
_diffrn_radiation_type MoK\a
_diffrn_radiation_wavelength 0.71073
_diffrn_reflns_av_R_equivalents 0.0238
_diffrn_reflns_av_unetI/netI 0.0255
_diffrn_reflns_Laue_measured_fraction_full 0.997
_diffrn_reflns_Laue_measured_fraction_max 0.992
_diffrn_reflns_limit_h_max 10
_diffrn_reflns_limit_h_min -10
_diffrn_reflns_limit_k_max 13
_diffrn_reflns_limit_k_min -13
_diffrn_reflns_limit_l_max 16
_diffrn_reflns_limit_l_min -16
_diffrn_reflns_number 11318
_diffrn_reflns_point_group_measured_fraction_full 0.997
_diffrn_reflns_point_group_measured_fraction_max 0.992
_diffrn_reflns_theta_full 25.242
_diffrn_reflns_theta_max 26.343
_diffrn_reflns_theta_min 1.769
_exptl_absorpt_coefficient_mu 0.424
_exptl_absorpt_correction_type none
_exptl_crystal_colour COLORLES
_exptl_crystal_density_diffrn 1.553
_exptl_crystal_density_method 'not measured'
_exptl_crystal_description PLATE
_exptl_crystal_F_000 520
_exptl_crystal_size_max 0.22
_exptl_crystal_size_mid 0.20
_exptl_crystal_size_min 0.20
_refine_diff_density_max 0.315
_refine_diff_density_min -0.582
_refine_diff_density_rms 0.086
_refine_ls_extinction_method none
_refine_ls_goodness_of_fit_ref 1.055
_refine_ls_hydrogen_treatment mixed
_refine_ls_matrix_type full
_refine_ls_number_parameters 304
_refine_ls_number_reflns 4289
_refine_ls_number_restraints 0
_refine_ls_restrained_S_all 1.055
_refine_ls_R_factor_all 0.0322
_refine_ls_R_factor_gt 0.0313
_refine_ls_shift/su_max 0.000
_refine_ls_shift/su_mean 0.000
_refine_ls_structure_factor_coef Fsqd
_refine_ls_weighting_details 'w=1/[\s^2^(Fo^2^)+(0.0449P)^2^+0.5720P] where P=(Fo^2^+2Fc^2^)/3'
_refine_ls_weighting_scheme calc
_refine_ls_wR_factor_gt 0.0813
_refine_ls_wR_factor_ref 0.0821
_reflns_Friedel_coverage 0.000
_reflns_number_gt 4106
_reflns_number_total 4289
_reflns_threshold_expression 'I > 2\s(I)'
_cod_data_source_file lq5020.cif
_cod_data_source_block HCTVLM12
_cod_database_code 1551863
_publcif_datablock.id {e1912c7e-970e-4995-a15f-fe55bb89195d}

_shelx_shelxl_version_number 2016/6
_shelx_space_group_comment
;
The symmetry employed for this shelxl refinement is uniquely defined
by the following loop, which should always be used as a source of
symmetry information in preference to the above space-group names.
They are only intended as comments.
;
_olex2_refinement_description
;
1. Fixed Uiso
 At 1.2 times of:
  All C(H) groups, All C(H,H) groups
2.a Secondary CH2 refined with riding coordinates:
 C7(H7A,H7B), C12(H12A,H12B), C14(H14A,H14B), C10(H10A,H10B), C9(H9A,H9B),
 C11(H11A,H11B), C16(H16A,H16B), C17(H17A,H17B), C15(H15A,H15B)
2.b Aromatic/amide H refined with riding coordinates:
 C1(H1A), C4(H4)
;
_olex2_submission_special_instructions 'No special instructions were received'

loop_
_space_group_symop_operation_xyz
'x, y, z'
'-x, -y, -z'

loop_
_atom_site_label
_atom_site_type_symbol
_atom_site_fract_x
_atom_site_fract_y
_atom_site_fract_z
_atom_site_U_iso_or_equiv
_atom_site_adp_type
_atom_site_occupancy
_atom_site_site_symmetry_order
_atom_site_calc_flag
_atom_site_refinement_flags_posn
S2 S 0.73131(4) 0.19660(3) 0.21463(3) 0.01251(10) Uani 1 1 d .
S1 S 0.99443(4) 0.73857(3) 0.38879(3) 0.01366(10) Uani 1 1 d .
Cl Cl 0.56817(4) 0.27211(3) 0.44189(3) 0.01711(10) Uani 1 1 d .
O4 O 0.84191(12) 0.20073(10) 0.14326(9) 0.0170(2) Uani 1 1 d .
O5 O 0.44345(13) 0.64335(11) -0.03019(9) 0.0201(2) Uani 1 1 d .
O3 O 0.73640(12) 0.09639(10) 0.26342(9) 0.0165(2) Uani 1 1 d .
O6 O 0.76200(12) 0.85010(11) 0.81388(9) 0.0184(2) Uani 1 1 d .
O1 O 0.89120(13) 0.79221(11) 0.32477(9) 0.0195(2) Uani 1 1 d .
O2 O 1.13070(13) 0.68992(11) 0.34671(9) 0.0214(2) Uani 1 1 d .
N5 N 0.84949(15) 0.88138(13) 0.99780(11) 0.0174(3) Uani 1 1 d .
N1 N 0.84603(15) 0.77040(12) 0.59446(11) 0.0161(3) Uani 1 1 d .
C3 C 0.69670(16) 0.39739(14) 0.42875(12) 0.0136(3) Uani 1 1 d .
N4 N 0.48177(15) 0.63365(13) 0.14335(11) 0.0167(3) Uani 1 1 d .
C5 C 0.81888(16) 0.64009(14) 0.50821(12) 0.0132(3) Uani 1 1 d .
C2 C 0.76446(16) 0.36421(14) 0.33037(12) 0.0131(3) Uani 1 1 d .
C1 C 0.85580(16) 0.47176(14) 0.32098(12) 0.0134(3) Uani 1 1 d .
H1A H 0.901458 0.452688 0.254842 0.016 Uiso 1 1 calc R
C8 C 0.44238(16) 0.69799(15) 0.07612(13) 0.0154(3) Uani 1 1 d .
C7 C 0.92025(17) 0.88997(14) 0.58090(12) 0.0159(3) Uani 1 1 d .
H7A H 0.959877 0.968117 0.658522 0.019 Uiso 1 1 calc R
H7B H 0.840147 0.919933 0.536302 0.019 Uiso 1 1 calc R
C4 C 0.72470(16) 0.52938(14) 0.51618(12) 0.0141(3) Uani 1 1 d .
H4 H 0.680555 0.546878 0.582808 0.017 Uiso 1 1 calc R
N3 N 0.55811(15) 0.16906(13) 0.13762(11) 0.0151(2) Uani 1 1 d .
C6 C 0.88125(16) 0.60652(14) 0.40680(12) 0.0128(3) Uani 1 1 d .
C12 C 0.48937(18) 0.68828(15) 0.26911(12) 0.0178(3) Uani 1 1 d .
H12A H 0.582781 0.663399 0.306323 0.021 Uiso 1 1 calc R
H12B H 0.393858 0.644805 0.283318 0.021 Uiso 1 1 calc R
C14 C 0.81399(18) 0.64817(15) 0.84260(12) 0.0179(3) Uani 1 1 d .
H14A H 0.858736 0.617241 0.771846 0.022 Uiso 1 1 calc R
H14B H 0.704041 0.597664 0.820218 0.022 Uiso 1 1 calc R
C10 C 0.37234(19) 0.88493(15) 0.25296(13) 0.0201(3) Uani 1 1 d .
H10A H 0.375024 0.986757 0.290106 0.024 Uiso 1 1 calc R
H10B H 0.267115 0.838038 0.250496 0.024 Uiso 1 1 calc R
C13 C 0.80985(16) 0.80162(15) 0.88451(12) 0.0148(3) Uani 1 1 d .
C9 C 0.39989(18) 0.84123(15) 0.12970(13) 0.0176(3) Uani 1 1 d .
H9A H 0.302900 0.844296 0.079652 0.021 Uiso 1 1 calc R
H9B H 0.485952 0.909881 0.130834 0.021 Uiso 1 1 calc R
C11 C 0.50032(19) 0.84523(15) 0.32327(13) 0.0206(3) Uani 1 1 d .
H11A H 0.605726 0.890314 0.324188 0.025 Uiso 1 1 calc R
H11B H 0.486426 0.877693 0.404443 0.025 Uiso 1 1 calc R
C16 C 0.8685(2) 0.68165(16) 1.04783(13) 0.0221(3) Uani 1 1 d .
H16A H 0.754129 0.655833 1.042134 0.026 Uiso 1 1 calc R
H16B H 0.927504 0.653199 1.104706 0.026 Uiso 1 1 calc R
C17 C 0.91077(19) 0.83794(16) 1.08918(13) 0.0217(3) Uani 1 1 d .
H17A H 0.866112 0.885686 1.158327 0.026 Uiso 1 1 calc R
H17B H 1.027126 0.866064 1.112244 0.026 Uiso 1 1 calc R
C15 C 0.90904(19) 0.60633(16) 0.93000(13) 0.0203(3) Uani 1 1 d .
H15A H 0.883441 0.504426 0.904284 0.024 Uiso 1 1 calc R
H15B H 1.023519 0.631302 0.935423 0.024 Uiso 1 1 calc R
H5 H 0.848(2) 0.967(2) 1.0193(15) 0.018(4) Uiso 1 1 d .
H4A H 0.505(2) 0.556(2) 0.1100(15) 0.016(4) Uiso 1 1 d .
N2 N 1.05120(15) 0.85851(12) 0.52111(10) 0.0151(2) Uani 1 1 d .
H2 H 1.129(3) 0.845(2) 0.5581(18) 0.031(5) Uiso 1 1 d .
H1 H 0.816(2) 0.785(2) 0.6544(19) 0.031(5) Uiso 1 1 d .
H3A H 0.483(2) 0.1599(19) 0.1696(16) 0.021(5) Uiso 1 1 d .
H3B H 0.551(2) 0.218(2) 0.1035(18) 0.029(5) Uiso 1 1 d .

loop_
_atom_site_aniso_label
_atom_site_aniso_U_11
_atom_site_aniso_U_22
_atom_site_aniso_U_33
_atom_site_aniso_U_23
_atom_site_aniso_U_13
_atom_site_aniso_U_12
S2 0.01401(17) 0.00992(17) 0.01266(17) 0.00380(13) 0.00285(13) 0.00204(12)
S1 0.01691(18) 0.01109(17) 0.01268(17) 0.00479(13) 0.00431(13) 0.00014(13)
Cl 0.01916(18) 0.01353(17) 0.01963(18) 0.00750(14) 0.00723(13) -0.00007(13)
O4 0.0179(5) 0.0137(5) 0.0171(5) 0.0033(4) 0.0066(4) 0.0022(4)
O5 0.0288(6) 0.0167(5) 0.0172(5) 0.0080(4) 0.0074(4) 0.0071(4)
O3 0.0206(5) 0.0122(5) 0.0165(5) 0.0064(4) 0.0018(4) 0.0035(4)
O6 0.0209(5) 0.0227(5) 0.0165(5) 0.0110(4) 0.0073(4) 0.0078(4)
O1 0.0265(6) 0.0165(5) 0.0148(5) 0.0081(4) 0.0004(4) -0.0001(4)
O2 0.0216(5) 0.0178(5) 0.0245(6) 0.0066(4) 0.0119(4) 0.0008(4)
N5 0.0234(6) 0.0133(6) 0.0152(6) 0.0051(5) 0.0043(5) 0.0060(5)
N1 0.0228(6) 0.0118(6) 0.0128(6) 0.0037(5) 0.0068(5) 0.0004(5)
C3 0.0133(6) 0.0144(7) 0.0154(7) 0.0089(5) 0.0027(5) 0.0016(5)
N4 0.0228(6) 0.0129(6) 0.0166(6) 0.0066(5) 0.0072(5) 0.0068(5)
C5 0.0143(6) 0.0129(6) 0.0120(6) 0.0051(5) 0.0020(5) 0.0033(5)
C2 0.0147(6) 0.0106(6) 0.0127(6) 0.0037(5) 0.0022(5) 0.0024(5)
C1 0.0139(6) 0.0139(7) 0.0130(6) 0.0057(5) 0.0036(5) 0.0030(5)
C8 0.0147(6) 0.0144(7) 0.0183(7) 0.0082(6) 0.0037(5) 0.0016(5)
C7 0.0210(7) 0.0113(6) 0.0142(7) 0.0040(5) 0.0051(5) 0.0016(5)
C4 0.0156(7) 0.0149(7) 0.0134(6) 0.0069(5) 0.0045(5) 0.0036(5)
N3 0.0151(6) 0.0160(6) 0.0153(6) 0.0083(5) 0.0024(5) 0.0019(5)
C6 0.0139(6) 0.0117(6) 0.0137(6) 0.0062(5) 0.0034(5) 0.0014(5)
C12 0.0213(7) 0.0191(7) 0.0157(7) 0.0095(6) 0.0050(6) 0.0048(6)
C14 0.0203(7) 0.0157(7) 0.0151(7) 0.0038(6) 0.0033(6) 0.0036(5)
C10 0.0265(8) 0.0145(7) 0.0200(7) 0.0065(6) 0.0084(6) 0.0056(6)
C13 0.0119(6) 0.0178(7) 0.0160(7) 0.0075(6) 0.0054(5) 0.0035(5)
C9 0.0226(7) 0.0139(7) 0.0184(7) 0.0080(6) 0.0060(6) 0.0048(5)
C11 0.0272(8) 0.0166(7) 0.0161(7) 0.0056(6) 0.0042(6) 0.0013(6)
C16 0.0285(8) 0.0238(8) 0.0205(8) 0.0128(6) 0.0097(6) 0.0115(6)
C17 0.0282(8) 0.0236(8) 0.0129(7) 0.0068(6) 0.0029(6) 0.0098(6)
C15 0.0258(8) 0.0177(7) 0.0193(7) 0.0082(6) 0.0069(6) 0.0083(6)
N2 0.0170(6) 0.0127(6) 0.0138(6) 0.0048(5) 0.0019(5) 0.0005(5)

loop_
_atom_type_symbol
_atom_type_description
_atom_type_scat_dispersion_real
_atom_type_scat_dispersion_imag
_atom_type_scat_source
C C 0.0033 0.0016 'International Tables Vol C Tables 4.2.6.8 and 6.1.1.4'
H H 0.0000 0.0000 'International Tables Vol C Tables 4.2.6.8 and 6.1.1.4'
N N 0.0061 0.0033 'International Tables Vol C Tables 4.2.6.8 and 6.1.1.4'
O O 0.0106 0.0060 'International Tables Vol C Tables 4.2.6.8 and 6.1.1.4'
S S 0.1246 0.1234 'International Tables Vol C Tables 4.2.6.8 and 6.1.1.4'
Cl Cl 0.1484 0.1585 'International Tables Vol C Tables 4.2.6.8 and 6.1.1.4'

loop_
_geom_angle_atom_site_label_1
_geom_angle_atom_site_label_2
_geom_angle_atom_site_label_3
_geom_angle
O4 S2 O3 118.14(6)
O4 S2 C2 106.48(6)
O4 S2 N3 107.13(7)
O3 S2 C2 108.03(6)
O3 S2 N3 108.26(7)
N3 S2 C2 108.50(6)
O1 S1 C6 108.25(6)
O1 S1 N2 107.52(6)
O2 S1 O1 118.88(7)
O2 S1 C6 109.47(6)
O2 S1 N2 108.87(7)
N2 S1 C6 102.61(6)
C13 N5 C17 126.53(13)
C5 N1 C7 121.77(12)
C2 C3 Cl 120.78(11)
C4 C3 Cl 117.10(11)
C4 C3 C2 122.09(13)
C8 N4 C12 126.31(13)
N1 C5 C4 120.63(13)
N1 C5 C6 122.74(13)
C6 C5 C4 116.63(12)
C3 C2 S2 124.07(11)
C1 C2 S2 118.09(10)
C1 C2 C3 117.74(12)
C6 C1 C2 120.86(13)
O5 C8 N4 121.23(13)
O5 C8 C9 119.61(12)
N4 C8 C9 119.14(13)
N1 C7 N2 112.16(11)
C3 C4 C5 120.72(13)
C5 C6 S1 119.34(10)
C1 C6 S1 118.79(10)
C1 C6 C5 121.88(13)
N4 C12 C11 111.30(12)
C13 C14 C15 115.32(12)
C11 C10 C9 109.41(12)
O6 C13 N5 121.29(13)
O6 C13 C14 120.20(13)
N5 C13 C14 118.40(13)
C8 C9 C10 114.54(12)
C12 C11 C10 109.28(12)
C17 C16 C15 110.26(13)
N5 C17 C16 111.36(12)
C16 C15 C14 109.00(12)
C7 N2 S1 112.56(10)

loop_
_geom_bond_atom_site_label_1
_geom_bond_atom_site_label_2
_geom_bond_distance
S2 O4 1.4373(10)
S2 O3 1.4393(10)
S2 C2 1.7666(14)
S2 N3 1.5988(12)
S1 O1 1.4330(11)
S1 O2 1.4324(11)
S1 C6 1.7527(14)
S1 N2 1.6267(12)
Cl C3 1.7370(14)
O5 C8 1.2541(18)
O6 C13 1.2505(17)
N5 C13 1.3259(19)
N5 C17 1.4718(19)
N1 C5 1.3538(18)
N1 C7 1.4585(18)
C3 C2 1.4078(19)
C3 C4 1.371(2)
N4 C8 1.3272(19)
N4 C12 1.4701(18)
C5 C4 1.4188(19)
C5 C6 1.4150(19)
C2 C1 1.3882(19)
C1 C6 1.3853(19)
C8 C9 1.5090(19)
C7 N2 1.4609(18)
C12 C11 1.517(2)
C14 C13 1.507(2)
C14 C15 1.525(2)
C10 C9 1.527(2)
C10 C11 1.522(2)
C16 C17 1.517(2)
C16 C15 1.518(2)
